data_4314978
loop_
_publ_author_name
'Shigehisa Akine'
'Satoko Kagiyama'
'Tatsuya Nabeshima'

_publ_contact_author_address
;
Tsukuba, Ibaraki 305-8571, Japan
;
_publ_contact_author_email akine@chem.tsukuba.ac.jp
_publ_contact_author_fax +81-29-853-4527
_publ_contact_author_name 'Shigehisa Akine'
_publ_contact_author_phone +81-29-853-4527
_publ_section_title
;
 Modulation of Multimetal Complexation Behavior of Tetraoxime Ligand by
 Covalent Transformation of Olefinic Functionalities
;
_journal_name_full 'Inorganic Chemistry'
_journal_page_first 2141
_journal_page_last 2152
_journal_paper_doi 10.1021/ic9019926
_journal_volume 49
_journal_year 2010
_chemical_formula_moiety C34.50H34BaN4O14.50Zn2
_chemical_formula_sum 'C34.5 H34 Ba N4 O14.5 Zn2'
_chemical_formula_weight 1004.74
_chemical_name_common '[cis-LZn2Ba(OAc)2]_0.5MeOH'
_chemical_name_systematic
; 
 ? 
;
_space_group_IT_number 2
_symmetry_cell_setting triclinic
_symmetry_space_group_name_Hall '-P 1'
_symmetry_space_group_name_H-M 'P -1'
_atom_sites_solution_hydrogens geom
_atom_sites_solution_primary direct
_atom_sites_solution_secondary difmap
_audit_creation_method SHELXL-97
_cell_angle_alpha 103.5402(16)
_cell_angle_beta 107.7635(15)
_cell_angle_gamma 102.6695(17)
_cell_formula_units_Z 2
_cell_length_a 10.5880(6)
_cell_length_b 13.0232(7)
_cell_length_c 15.2344(8)
_cell_measurement_reflns_used 17676
_cell_measurement_temperature 120
_cell_measurement_theta_max 27.00
_cell_measurement_theta_min 3.02
_cell_volume 1846.52(18)
_computing_cell_refinement 'Rapid AUTO (Rigaku Corp.)'
_computing_data_collection 'Rapid AUTO (Rigaku Corp.)'
_computing_data_reduction 'Rapid AUTO (Rigaku Corp.)'
_computing_molecular_graphics ORTEP-3
_computing_publication_material ORTEP-3
_computing_structure_refinement 'SHELXL-97 (Sheldrick, 1997)'
_computing_structure_solution 'DIRDIF99 (Beurskens et al., 1999)'
_diffrn_ambient_temperature 120
_diffrn_measured_fraction_theta_full 0.996
_diffrn_measured_fraction_theta_max 0.996
_diffrn_measurement_device_type 'Rigaku R-AXIS Rapid'
_diffrn_measurement_method IP
_diffrn_radiation_monochromator graphite
_diffrn_radiation_source 'fine-focus sealed tube'
_diffrn_radiation_type MoK\a
_diffrn_radiation_wavelength 0.71069
_diffrn_reflns_av_R_equivalents 0.0493
_diffrn_reflns_av_sigmaI/netI 0.0563
_diffrn_reflns_limit_h_max 13
_diffrn_reflns_limit_h_min -13
_diffrn_reflns_limit_k_max 16
_diffrn_reflns_limit_k_min -16
_diffrn_reflns_limit_l_max 19
_diffrn_reflns_limit_l_min -19
_diffrn_reflns_number 17676
_diffrn_reflns_theta_full 27.00
_diffrn_reflns_theta_max 27.00
_diffrn_reflns_theta_min 3.02
_diffrn_standards_decay_% 0
_diffrn_standards_interval_count 0
_diffrn_standards_interval_time 0
_diffrn_standards_number 0
_exptl_absorpt_coefficient_mu 2.419
_exptl_absorpt_correction_T_max 0.6433
_exptl_absorpt_correction_T_min 0.5306
_exptl_absorpt_correction_type multi-scan
_exptl_absorpt_process_details 'Rapid AUTO (Rigaku Corp.)'
_exptl_crystal_colour yellow
_exptl_crystal_density_diffrn 1.807
_exptl_crystal_density_method 'not measured'
_exptl_crystal_description prismatic
_exptl_crystal_F_000 1002
_exptl_crystal_size_max 0.30
_exptl_crystal_size_mid 0.20
_exptl_crystal_size_min 0.20
_refine_diff_density_max 1.969
_refine_diff_density_min -1.067
_refine_diff_density_rms 0.139
_refine_ls_extinction_method none
_refine_ls_goodness_of_fit_ref 1.025
_refine_ls_hydrogen_treatment constr
_refine_ls_matrix_type full
_refine_ls_number_parameters 516
_refine_ls_number_reflns 8040
_refine_ls_number_restraints 14
_refine_ls_restrained_S_all 1.037
_refine_ls_R_factor_all 0.0476
_refine_ls_R_factor_gt 0.0398
_refine_ls_shift/su_max 0.000
_refine_ls_shift/su_mean 0.000
_refine_ls_structure_factor_coef Fsqd
_refine_ls_weighting_details 'calc w=1/[\s^2^(Fo^2^)+(0.0569P)^2^+3.2031P] where P=(Fo^2^+2Fc^2^)/3'
_refine_ls_weighting_scheme calc
_refine_ls_wR_factor_gt 0.1058
_refine_ls_wR_factor_ref 0.1105
_reflns_number_gt 6985
_reflns_number_total 8040
_reflns_threshold_expression >2sigma(I)
_cod_data_source_file ic9019926_si_001_14.cif
_cod_data_source_block cis-LZn2Ba
_cod_original_cell_volume 1846.52(17)
_cod_original_formula_sum 'C34.50 H34 Ba N4 O14.50 Zn2'
_cod_database_code 4314978

loop_
_symmetry_equiv_pos_as_xyz
'x, y, z'
'-x, -y, -z'

loop_
_atom_site_label
_atom_site_type_symbol
_atom_site_fract_x
_atom_site_fract_y
_atom_site_fract_z
_atom_site_U_iso_or_equiv
_atom_site_adp_type
_atom_site_occupancy
_atom_site_symmetry_multiplicity
_atom_site_calc_flag
_atom_site_refinement_flags
_atom_site_disorder_assembly
_atom_site_disorder_group
Ba1 Ba 0.45267(2) 0.192650(19) 0.230993(15) 0.02025(8) Uani 1 1 d . . .
Zn1 Zn 0.52447(4) 0.27787(4) 0.03377(3) 0.01856(11) Uani 1 1 d . . .
Zn2 Zn 0.18416(5) 0.25516(4) 0.31677(3) 0.02126(11) Uani 1 1 d . . .
C1 C 0.7105(4) 0.0907(3) 0.0158(3) 0.0213(8) Uani 1 1 d . . .
C2 C 0.6397(4) 0.0950(3) 0.0811(3) 0.0202(7) Uani 1 1 d . . .
C3 C 0.6625(4) 0.0286(3) 0.1431(3) 0.0215(8) Uani 1 1 d . . .
C4 C 0.7512(4) -0.0345(3) 0.1413(3) 0.0257(8) Uani 1 1 d . . .
H1 H 0.7652 -0.0769 0.1843 0.031 Uiso 1 1 calc R . .
C5 C 0.8207(4) -0.0365(3) 0.0764(3) 0.0269(9) Uani 1 1 d . . .
H2 H 0.8824 -0.0795 0.0757 0.032 Uiso 1 1 calc R . .
C6 C 0.7993(4) 0.0238(3) 0.0142(3) 0.0244(8) Uani 1 1 d . . .
H3 H 0.8447 0.0209 -0.0310 0.029 Uiso 1 1 calc R . .
O1 O 0.5578(3) 0.1563(2) 0.08809(18) 0.0204(5) Uani 1 1 d . . .
O2 O 0.5904(3) 0.0349(2) 0.20544(19) 0.0233(6) Uani 1 1 d . . .
C7 C 0.7034(4) 0.1563(3) -0.0493(3) 0.0210(8) Uani 1 1 d . . .
H4 H 0.7489 0.1430 -0.0938 0.025 Uiso 1 1 calc R . .
N1 N 0.6418(3) 0.2303(3) -0.0529(2) 0.0206(6) Uani 1 1 d . . .
O3 O 0.6681(3) 0.2805(2) -0.1230(2) 0.0254(6) Uani 1 1 d . . .
C8 C 0.6501(4) 0.3888(3) -0.1044(3) 0.0256(8) Uani 1 1 d . . .
H5 H 0.7245 0.4409 -0.1137 0.031 Uiso 1 1 calc R . .
H6 H 0.6584 0.4173 -0.0360 0.031 Uiso 1 1 calc R . .
C9 C 0.5107(5) 0.3836(4) -0.1712(3) 0.0291(9) Uani 1 1 d . . .
H7 H 0.4953 0.4561 -0.1502 0.035 Uiso 1 1 calc R . .
H8 H 0.5111 0.3712 -0.2378 0.035 Uiso 1 1 calc R . .
O4 O 0.3976(3) 0.2980(2) -0.1743(2) 0.0266(6) Uani 1 1 d . . .
N2 N 0.3859(4) 0.3147(3) -0.0807(2) 0.0218(7) Uani 1 1 d . . .
C10 C 0.2689(4) 0.3318(3) -0.0881(3) 0.0229(8) Uani 1 1 d . . .
H9 H 0.2188 0.3430 -0.1466 0.027 Uiso 1 1 calc R . .
C11 C 0.2067(4) 0.3357(3) -0.0168(3) 0.0202(7) Uani 1 1 d . . .
C12 C 0.2614(4) 0.3074(3) 0.0674(3) 0.0199(7) Uani 1 1 d . . .
C13 C 0.1856(4) 0.3035(3) 0.1318(3) 0.0210(8) Uani 1 1 d . . .
C14 C 0.0600(4) 0.3289(3) 0.1084(3) 0.0218(8) Uani 1 1 d . . .
C15 C 0.0098(4) 0.3604(3) 0.0246(3) 0.0243(8) Uani 1 1 d . . .
H10 H -0.0738 0.3799 0.0113 0.029 Uiso 1 1 calc R . .
C16 C 0.0794(4) 0.3632(3) -0.0374(3) 0.0238(8) Uani 1 1 d . . .
H11 H 0.0435 0.3832 -0.0939 0.029 Uiso 1 1 calc R . .
O5 O 0.3758(3) 0.2807(2) 0.09017(19) 0.0226(6) Uani 1 1 d . . .
O6 O 0.2408(3) 0.2761(2) 0.20901(19) 0.0229(6) Uani 1 1 d . . .
C17 C -0.0286(4) 0.3181(3) 0.1637(3) 0.0253(8) Uani 1 1 d . . .
H12 H -0.1131 0.3352 0.1418 0.030 Uiso 1 1 calc R . .
N3 N -0.0036(3) 0.2875(3) 0.2391(2) 0.0248(7) Uani 1 1 d . . .
O7 O -0.1186(3) 0.2803(3) 0.2684(2) 0.0294(7) Uani 1 1 d . . .
C18 C -0.0961(4) 0.2446(4) 0.3523(3) 0.0256(8) Uani 1 1 d . . .
H13 H -0.0379 0.1948 0.3508 0.031 Uiso 1 1 calc R . .
H14 H -0.1871 0.2019 0.3506 0.031 Uiso 1 1 calc R . .
C19 C -0.0246(4) 0.3424(3) 0.4457(3) 0.0265(9) Uani 1 1 d . . .
H15 H -0.0915 0.3831 0.4530 0.032 Uiso 1 1 calc R . .
H16 H -0.0004 0.3137 0.5013 0.032 Uiso 1 1 calc R . .
O8 O 0.0999(3) 0.4194(2) 0.4510(2) 0.0251(6) Uani 1 1 d . . .
N4 N 0.2058(3) 0.3674(3) 0.4486(2) 0.0230(7) Uani 1 1 d . . .
C20 C 0.3178(4) 0.4223(3) 0.5242(3) 0.0215(8) Uani 1 1 d . . .
H17 H 0.3130 0.4823 0.5712 0.026 Uiso 1 1 calc R . .
C21 C 0.4513(4) 0.4009(3) 0.5443(3) 0.0209(8) Uani 1 1 d . . .
C22 C 0.4773(4) 0.3223(3) 0.4754(3) 0.0209(7) Uani 1 1 d . . .
C23 C 0.6134(4) 0.3120(3) 0.5060(3) 0.0210(8) Uani 1 1 d . . .
C24 C 0.7146(4) 0.3735(3) 0.5962(3) 0.0256(8) Uani 1 1 d . . .
H18 H 0.8040 0.3633 0.6136 0.031 Uiso 1 1 calc R . .
C25 C 0.6872(4) 0.4509(3) 0.6625(3) 0.0258(8) Uani 1 1 d . . .
H19 H 0.7573 0.4935 0.7248 0.031 Uiso 1 1 calc R . .
C26 C 0.5562(4) 0.4646(3) 0.6361(3) 0.0226(8) Uani 1 1 d . . .
H20 H 0.5370 0.5177 0.6804 0.027 Uiso 1 1 calc R . .
O9 O 0.3868(3) 0.2635(2) 0.38855(19) 0.0248(6) Uani 1 1 d . . .
O10 O 0.6432(3) 0.2370(2) 0.4394(2) 0.0244(6) Uani 1 1 d . . .
C27 C 0.6519(5) 0.1350(4) 0.4619(3) 0.0301(9) Uani 1 1 d . . .
H21 H 0.6654 0.1460 0.5310 0.036 Uiso 1 1 calc R . .
H22 H 0.7325 0.1156 0.4509 0.036 Uiso 1 1 calc R . .
C28 C 0.5190(5) 0.0431(4) 0.3970(3) 0.0291(9) Uani 1 1 d . . .
H23 H 0.4423 0.0366 0.4176 0.035 Uiso 1 1 calc R . .
C29 C 0.4998(5) -0.0298(4) 0.3135(3) 0.0291(9) Uani 1 1 d . . .
H24 H 0.4102 -0.0840 0.2792 0.035 Uiso 1 1 calc R . .
C30 C 0.6069(5) -0.0344(3) 0.2682(3) 0.0261(8) Uani 1 1 d . . .
H25 H 0.7021 -0.0055 0.3191 0.031 Uiso 1 1 calc R . .
H26 H 0.5909 -0.1119 0.2296 0.031 Uiso 1 1 calc R . .
O11 O 0.6469(3) 0.3882(2) 0.2663(2) 0.0253(6) Uani 1 1 d . . .
O12 O 0.6800(3) 0.4137(2) 0.13199(18) 0.0223(6) Uani 1 1 d . . .
C31 C 0.7122(4) 0.4353(3) 0.2245(3) 0.0228(8) Uani 1 1 d . . .
C32 C 0.8474(5) 0.5318(4) 0.2865(3) 0.0293(9) Uani 1 1 d . . .
H27 H 0.8245 0.5997 0.3088 0.044 Uiso 1 1 calc R . .
H28 H 0.9042 0.5431 0.2474 0.044 Uiso 1 1 calc R . .
H29 H 0.8999 0.5142 0.3431 0.044 Uiso 1 1 calc R . .
O13 O 0.2210(3) 0.0354(2) 0.2188(2) 0.0304(7) Uani 1 1 d . . .
O14 O 0.1092(3) 0.0985(2) 0.3108(2) 0.0299(6) Uani 1 1 d . . .
C33 C 0.1442(4) 0.0213(3) 0.2644(3) 0.0267(9) Uani 1 1 d . . .
C34 C 0.0882(5) -0.0938(4) 0.2698(4) 0.0374(10) Uani 1 1 d . . .
H30 H 0.0568 -0.1492 0.2053 0.056 Uiso 1 1 calc R . .
H31 H 0.0095 -0.0968 0.2912 0.056 Uiso 1 1 calc R . .
H32 H 0.1623 -0.1096 0.3163 0.056 Uiso 1 1 calc R . .
O15 O 0.1473(11) 0.0527(8) 0.5055(7) 0.076(2) Uani 0.50 1 d PDU A -1
H36 H 0.1317 0.0545 0.4485 0.114 Uiso 0.50 1 calc PR A -1
C35 C 0.2053(12) 0.1522(9) 0.5661(8) 0.050(2) Uani 0.50 1 d PDU A -1
H33 H 0.2908 0.1872 0.5577 0.074 Uiso 0.50 1 calc PR A -1
H34 H 0.2285 0.1497 0.6328 0.074 Uiso 0.50 1 calc PR A -1
H35 H 0.1407 0.1955 0.5538 0.074 Uiso 0.50 1 calc PR A -1

loop_
_atom_site_aniso_label
_atom_site_aniso_U_11
_atom_site_aniso_U_22
_atom_site_aniso_U_33
_atom_site_aniso_U_23
_atom_site_aniso_U_13
_atom_site_aniso_U_12
Ba1 0.02279(13) 0.02342(13) 0.01875(13) 0.00692(9) 0.01030(10) 0.01160(9)
Zn1 0.0209(2) 0.0188(2) 0.0168(2) 0.00428(16) 0.00793(18) 0.00831(17)
Zn2 0.0213(2) 0.0234(2) 0.0186(2) 0.00235(17) 0.00875(19) 0.00901(18)
C1 0.0228(18) 0.0175(18) 0.0193(18) 0.0005(14) 0.0063(16) 0.0063(14)
C2 0.0218(18) 0.0155(17) 0.0182(18) 0.0000(13) 0.0055(16) 0.0051(14)
C3 0.0246(19) 0.0190(18) 0.0180(18) 0.0034(14) 0.0071(16) 0.0056(15)
C4 0.029(2) 0.0212(19) 0.0237(19) 0.0045(15) 0.0053(17) 0.0107(16)
C5 0.029(2) 0.022(2) 0.028(2) 0.0025(16) 0.0093(18) 0.0132(16)
C6 0.026(2) 0.0213(19) 0.0241(19) 0.0012(15) 0.0098(17) 0.0097(15)
O1 0.0241(13) 0.0198(13) 0.0197(13) 0.0053(10) 0.0101(11) 0.0103(11)
O2 0.0301(15) 0.0216(14) 0.0234(14) 0.0086(11) 0.0129(12) 0.0127(11)
C7 0.0217(18) 0.0223(19) 0.0155(17) 0.0009(14) 0.0065(15) 0.0062(14)
N1 0.0246(16) 0.0215(16) 0.0157(15) 0.0045(12) 0.0086(13) 0.0075(13)
O3 0.0322(15) 0.0271(15) 0.0239(14) 0.0097(11) 0.0163(13) 0.0131(12)
C8 0.032(2) 0.0197(19) 0.028(2) 0.0084(15) 0.0144(18) 0.0087(16)
C9 0.038(2) 0.030(2) 0.029(2) 0.0150(17) 0.018(2) 0.0136(18)
O4 0.0304(15) 0.0306(16) 0.0205(14) 0.0072(11) 0.0118(12) 0.0105(12)
N2 0.0271(17) 0.0238(16) 0.0169(15) 0.0066(12) 0.0104(14) 0.0094(13)
C10 0.0267(19) 0.0201(19) 0.0210(18) 0.0050(14) 0.0080(16) 0.0085(15)
C11 0.0213(18) 0.0184(18) 0.0197(18) 0.0051(14) 0.0065(15) 0.0071(14)
C12 0.0180(17) 0.0159(17) 0.0221(18) 0.0026(14) 0.0051(15) 0.0056(13)
C13 0.0186(17) 0.0192(18) 0.0195(18) 0.0013(14) 0.0034(15) 0.0057(14)
C14 0.0180(17) 0.0208(18) 0.0216(18) 0.0007(14) 0.0049(16) 0.0066(14)
C15 0.0183(18) 0.0235(19) 0.029(2) 0.0064(16) 0.0056(17) 0.0096(15)
C16 0.0206(18) 0.0237(19) 0.0245(19) 0.0059(15) 0.0053(16) 0.0086(15)
O5 0.0217(13) 0.0300(15) 0.0211(13) 0.0096(11) 0.0104(12) 0.0128(11)
O6 0.0227(13) 0.0287(15) 0.0206(13) 0.0079(11) 0.0091(12) 0.0130(11)
C17 0.0213(19) 0.0214(19) 0.028(2) -0.0008(15) 0.0078(17) 0.0083(15)
N3 0.0202(16) 0.0283(18) 0.0227(17) 0.0003(13) 0.0092(14) 0.0084(13)
O7 0.0204(14) 0.0427(18) 0.0240(14) 0.0032(12) 0.0102(12) 0.0133(12)
C18 0.0196(18) 0.031(2) 0.026(2) 0.0048(16) 0.0117(17) 0.0063(16)
C19 0.029(2) 0.028(2) 0.026(2) 0.0036(16) 0.0181(18) 0.0108(16)
O8 0.0217(13) 0.0236(14) 0.0293(15) 0.0023(11) 0.0110(12) 0.0105(11)
N4 0.0228(16) 0.0229(17) 0.0235(16) 0.0025(13) 0.0106(14) 0.0100(13)
C20 0.0256(19) 0.0198(18) 0.0206(18) 0.0036(14) 0.0117(16) 0.0089(15)
C21 0.0210(18) 0.0216(19) 0.0200(18) 0.0055(14) 0.0101(16) 0.0043(14)
C22 0.0252(19) 0.0179(18) 0.0218(18) 0.0066(14) 0.0113(16) 0.0075(14)
C23 0.0269(19) 0.0206(18) 0.0191(18) 0.0073(14) 0.0129(16) 0.0072(15)
C24 0.0246(19) 0.026(2) 0.027(2) 0.0085(16) 0.0104(17) 0.0083(16)
C25 0.024(2) 0.027(2) 0.0187(18) 0.0026(15) 0.0046(16) 0.0034(16)
C26 0.029(2) 0.0200(19) 0.0192(18) 0.0047(14) 0.0113(16) 0.0063(15)
O9 0.0240(14) 0.0283(15) 0.0175(13) -0.0005(11) 0.0053(12) 0.0117(11)
O10 0.0279(14) 0.0262(15) 0.0235(14) 0.0069(11) 0.0129(12) 0.0136(12)
C27 0.040(2) 0.030(2) 0.024(2) 0.0080(16) 0.0114(19) 0.0179(19)
C28 0.038(2) 0.030(2) 0.029(2) 0.0156(17) 0.019(2) 0.0143(19)
C29 0.035(2) 0.024(2) 0.029(2) 0.0117(16) 0.0122(19) 0.0071(17)
C30 0.035(2) 0.025(2) 0.0209(19) 0.0077(15) 0.0099(18) 0.0147(17)
O11 0.0256(14) 0.0262(15) 0.0232(14) 0.0038(11) 0.0115(12) 0.0079(11)
O12 0.0249(14) 0.0240(14) 0.0175(13) 0.0048(10) 0.0079(11) 0.0091(11)
C31 0.0249(19) 0.0220(19) 0.0203(18) 0.0026(14) 0.0074(16) 0.0114(15)
C32 0.032(2) 0.028(2) 0.0193(19) 0.0048(16) 0.0037(18) 0.0038(17)
O13 0.0315(16) 0.0277(16) 0.0289(15) 0.0016(12) 0.0145(14) 0.0071(12)
O14 0.0327(16) 0.0262(15) 0.0336(16) 0.0049(12) 0.0188(14) 0.0107(12)
C33 0.025(2) 0.026(2) 0.0234(19) 0.0021(15) 0.0073(17) 0.0062(16)
C34 0.041(3) 0.028(2) 0.045(3) 0.011(2) 0.018(2) 0.0121(19)
O15 0.074(3) 0.072(2) 0.074(3) 0.0098(17) 0.029(2) 0.0220(19)
C35 0.053(3) 0.054(2) 0.049(3) 0.0307(17) 0.0179(19) 0.0169(19)

loop_
_atom_type_symbol
_atom_type_description
_atom_type_scat_dispersion_real
_atom_type_scat_dispersion_imag
_atom_type_scat_source
C C 0.0033 0.0016 'International Tables Vol C Tables 4.2.6.8 and 6.1.1.4'
H H 0.0000 0.0000 'International Tables Vol C Tables 4.2.6.8 and 6.1.1.4'
Ba Ba -0.3244 2.2819 'International Tables Vol C Tables 4.2.6.8 and 6.1.1.4'
N N 0.0061 0.0033 'International Tables Vol C Tables 4.2.6.8 and 6.1.1.4'
O O 0.0106 0.0060 'International Tables Vol C Tables 4.2.6.8 and 6.1.1.4'
Zn Zn 0.2839 1.4301 'International Tables Vol C Tables 4.2.6.8 and 6.1.1.4'

loop_
_geom_angle_atom_site_label_1
_geom_angle_atom_site_label_2
_geom_angle_atom_site_label_3
_geom_angle
_geom_angle_site_symmetry_1
_geom_angle_site_symmetry_3
_geom_angle_publ_flag
O5 Ba1 O6 59.20(8) . . ?
O5 Ba1 O9 116.54(8) . . ?
O6 Ba1 O9 61.82(8) . . ?
O5 Ba1 O11 68.55(8) . . ?
O6 Ba1 O11 94.93(9) . . ?
O9 Ba1 O11 95.90(8) . . ?
O5 Ba1 O1 62.09(8) . . ?
O6 Ba1 O1 120.06(8) . . ?
O9 Ba1 O1 169.69(8) . . ?
O11 Ba1 O1 73.98(8) . . ?
O5 Ba1 O13 108.58(9) . . ?
O6 Ba1 O13 70.71(9) . . ?
O9 Ba1 O13 70.40(9) . . ?
O11 Ba1 O13 163.47(9) . . ?
O1 Ba1 O13 119.90(8) . . ?
O5 Ba1 O2 118.22(8) . . ?
O6 Ba1 O2 158.31(8) . . ?
O9 Ba1 O2 125.24(8) . . ?
O11 Ba1 O2 103.99(8) . . ?
O1 Ba1 O2 57.32(8) . . ?
O13 Ba1 O2 91.74(9) . . ?
O5 Ba1 O10 145.48(8) . . ?
O6 Ba1 O10 115.97(8) . . ?
O9 Ba1 O10 55.92(8) . . ?
O11 Ba1 O10 78.46(8) . . ?
O1 Ba1 O10 118.64(8) . . ?
O13 Ba1 O10 100.09(8) . . ?
O2 Ba1 O10 78.75(8) . . ?
O5 Ba1 Zn2 91.04(6) . . ?
O6 Ba1 Zn2 31.86(6) . . ?
O9 Ba1 Zn2 33.95(6) . . ?
O11 Ba1 Zn2 108.17(6) . . ?
O1 Ba1 Zn2 150.85(6) . . ?
O13 Ba1 Zn2 55.30(6) . . ?
O2 Ba1 Zn2 142.80(6) . . ?
O10 Ba1 Zn2 89.74(5) . . ?
O5 Ba1 Zn1 32.45(6) . . ?
O6 Ba1 Zn1 91.50(6) . . ?
O9 Ba1 Zn1 142.35(6) . . ?
O11 Ba1 Zn1 58.12(6) . . ?
O1 Ba1 Zn1 32.44(6) . . ?
O13 Ba1 Zn1 128.20(6) . . ?
O2 Ba1 Zn1 89.61(6) . . ?
O10 Ba1 Zn1 130.77(6) . . ?
Zn2 Ba1 Zn1 123.227(12) . . ?
O1 Zn1 O5 87.65(11) . . ?
O1 Zn1 O12 103.09(11) . . ?
O5 Zn1 O12 100.30(11) . . ?
O1 Zn1 N2 143.83(12) . . ?
O5 Zn1 N2 83.70(12) . . ?
O12 Zn1 N2 112.99(12) . . ?
O1 Zn1 N1 86.47(12) . . ?
O5 Zn1 N1 163.91(12) . . ?
O12 Zn1 N1 95.61(12) . . ?
N2 Zn1 N1 92.28(12) . . ?
O1 Zn1 Ba1 47.00(8) . . ?
O5 Zn1 Ba1 45.16(8) . . ?
O12 Zn1 Ba1 90.32(8) . . ?
N2 Zn1 Ba1 127.67(9) . . ?
N1 Zn1 Ba1 133.03(9) . . ?
O6 Zn2 O14 116.16(12) . . ?
O6 Zn2 O9 86.81(11) . . ?
O14 Zn2 O9 92.75(12) . . ?
O6 Zn2 N4 132.36(13) . . ?
O14 Zn2 N4 111.13(13) . . ?
O9 Zn2 N4 85.53(12) . . ?
O6 Zn2 N3 84.79(12) . . ?
O14 Zn2 N3 101.89(13) . . ?
O9 Zn2 N3 165.19(13) . . ?
N4 Zn2 N3 91.15(13) . . ?
O6 Zn2 Ba1 45.69(8) . . ?
O14 Zn2 Ba1 91.77(9) . . ?
O9 Zn2 Ba1 47.54(8) . . ?
N4 Zn2 Ba1 129.39(9) . . ?
N3 Zn2 Ba1 128.70(9) . . ?
C2 C1 C6 120.6(4) . . ?
C2 C1 C7 123.4(3) . . ?
C6 C1 C7 115.8(4) . . ?
O1 C2 C1 124.2(3) . . ?
O1 C2 C3 119.5(3) . . ?
C1 C2 C3 116.3(3) . . ?
C4 C3 O2 123.7(4) . . ?
C4 C3 C2 122.0(4) . . ?
O2 C3 C2 114.3(3) . . ?
C3 C4 C5 120.4(4) . . ?
C3 C4 H1 119.8 . . ?
C5 C4 H1 119.8 . . ?
C6 C5 C4 119.5(4) . . ?
C6 C5 H2 120.2 . . ?
C4 C5 H2 120.2 . . ?
C5 C6 C1 121.1(4) . . ?
C5 C6 H3 119.5 . . ?
C1 C6 H3 119.5 . . ?
C2 O1 Zn1 131.9(2) . . ?
C2 O1 Ba1 125.0(2) . . ?
Zn1 O1 Ba1 100.56(10) . . ?
C3 O2 C30 116.4(3) . . ?
C3 O2 Ba1 122.4(2) . . ?
C30 O2 Ba1 120.7(2) . . ?
N1 C7 C1 126.5(4) . . ?
N1 C7 H4 116.8 . . ?
C1 C7 H4 116.8 . . ?
C7 N1 O3 108.5(3) . . ?
C7 N1 Zn1 126.6(3) . . ?
O3 N1 Zn1 124.9(2) . . ?
C8 O3 N1 110.7(3) . . ?
O3 C8 C9 110.7(3) . . ?
O3 C8 H5 109.5 . . ?
C9 C8 H5 109.5 . . ?
O3 C8 H6 109.5 . . ?
C9 C8 H6 109.5 . . ?
H5 C8 H6 108.1 . . ?
O4 C9 C8 113.6(3) . . ?
O4 C9 H7 108.8 . . ?
C8 C9 H7 108.8 . . ?
O4 C9 H8 108.8 . . ?
C8 C9 H8 108.8 . . ?
H7 C9 H8 107.7 . . ?
C9 O4 N2 111.8(3) . . ?
C10 N2 O4 108.1(3) . . ?
C10 N2 Zn1 128.8(3) . . ?
O4 N2 Zn1 121.7(2) . . ?
N2 C10 C11 126.2(4) . . ?
N2 C10 H9 116.9 . . ?
C11 C10 H9 116.9 . . ?
C12 C11 C10 122.4(4) . . ?
C12 C11 C16 120.5(4) . . ?
C10 C11 C16 116.9(3) . . ?
O5 C12 C11 123.7(4) . . ?
O5 C12 C13 117.0(3) . . ?
C11 C12 C13 119.2(3) . . ?
O6 C13 C14 124.5(4) . . ?
O6 C13 C12 116.8(3) . . ?
C14 C13 C12 118.7(3) . . ?
C13 C14 C15 120.7(4) . . ?
C13 C14 C17 122.5(4) . . ?
C15 C14 C17 116.7(3) . . ?
C16 C15 C14 121.2(4) . . ?
C16 C15 H10 119.4 . . ?
C14 C15 H10 119.4 . . ?
C15 C16 C11 119.6(4) . . ?
C15 C16 H11 120.2 . . ?
C11 C16 H11 120.2 . . ?
C12 O5 Zn1 134.4(3) . . ?
C12 O5 Ba1 123.0(2) . . ?
Zn1 O5 Ba1 102.38(10) . . ?
C13 O6 Zn2 134.3(3) . . ?
C13 O6 Ba1 122.3(2) . . ?
Zn2 O6 Ba1 102.46(11) . . ?
N3 C17 C14 125.9(4) . . ?
N3 C17 H12 117.1 . . ?
C14 C17 H12 117.1 . . ?
C17 N3 O7 108.9(3) . . ?
C17 N3 Zn2 127.6(3) . . ?
O7 N3 Zn2 123.5(2) . . ?
N3 O7 C18 111.0(3) . . ?
O7 C18 C19 111.5(4) . . ?
O7 C18 H13 109.3 . . ?
C19 C18 H13 109.3 . . ?
O7 C18 H14 109.3 . . ?
C19 C18 H14 109.3 . . ?
H13 C18 H14 108.0 . . ?
O8 C19 C18 114.6(3) . . ?
O8 C19 H15 108.6 . . ?
C18 C19 H15 108.6 . . ?
O8 C19 H16 108.6 . . ?
C18 C19 H16 108.6 . . ?
H15 C19 H16 107.6 . . ?
N4 O8 C19 111.5(3) . . ?
C20 N4 O8 109.3(3) . . ?
C20 N4 Zn2 128.3(3) . . ?
O8 N4 Zn2 119.5(2) . . ?
N4 C20 C21 125.9(4) . . ?
N4 C20 H17 117.1 . . ?
C21 C20 H17 117.1 . . ?
C26 C21 C22 121.1(4) . . ?
C26 C21 C20 116.1(3) . . ?
C22 C21 C20 122.7(3) . . ?
O9 C22 C23 119.9(3) . . ?
O9 C22 C21 124.3(4) . . ?
C23 C22 C21 115.8(3) . . ?
C24 C23 O10 120.0(4) . . ?
C24 C23 C22 122.7(4) . . ?
O10 C23 C22 117.3(3) . . ?
C23 C24 C25 120.6(4) . . ?
C23 C24 H18 119.7 . . ?
C25 C24 H18 119.7 . . ?
C26 C25 C24 119.0(4) . . ?
C26 C25 H19 120.5 . . ?
C24 C25 H19 120.5 . . ?
C25 C26 C21 120.8(4) . . ?
C25 C26 H20 119.6 . . ?
C21 C26 H20 119.6 . . ?
C22 O9 Zn2 132.1(2) . . ?
C22 O9 Ba1 124.6(2) . . ?
Zn2 O9 Ba1 98.51(10) . . ?
C23 O10 C27 114.6(3) . . ?
C23 O10 Ba1 111.8(2) . . ?
C27 O10 Ba1 112.8(2) . . ?
O10 C27 C28 108.6(3) . . ?
O10 C27 H21 110.0 . . ?
C28 C27 H21 110.0 . . ?
O10 C27 H22 110.0 . . ?
C28 C27 H22 110.0 . . ?
H21 C27 H22 108.3 . . ?
C29 C28 C27 125.3(4) . . ?
C29 C28 H23 117.3 . . ?
C27 C28 H23 117.3 . . ?
C28 C29 C30 125.9(4) . . ?
C28 C29 H24 117.1 . . ?
C30 C29 H24 117.1 . . ?
O2 C30 C29 106.1(3) . . ?
O2 C30 H25 110.5 . . ?
C29 C30 H25 110.5 . . ?
O2 C30 H26 110.5 . . ?
C29 C30 H26 110.5 . . ?
H25 C30 H26 108.7 . . ?
C31 O11 Ba1 139.9(2) . . ?
C31 O12 Zn1 122.3(3) . . ?
O11 C31 O12 127.5(4) . . ?
O11 C31 C32 118.6(3) . . ?
O12 C31 C32 113.9(4) . . ?
C31 C32 H27 109.5 . . ?
C31 C32 H28 109.5 . . ?
H27 C32 H28 109.5 . . ?
C31 C32 H29 109.5 . . ?
H27 C32 H29 109.5 . . ?
H28 C32 H29 109.5 . . ?
C33 O13 Ba1 139.4(3) . . ?
C33 O14 Zn2 120.5(3) . . ?
O13 C33 O14 124.5(4) . . ?
O13 C33 C34 119.3(4) . . ?
O14 C33 C34 116.1(4) . . ?
C33 C34 H30 109.5 . . ?
C33 C34 H31 109.5 . . ?
H30 C34 H31 109.5 . . ?
C33 C34 H32 109.5 . . ?
H30 C34 H32 109.5 . . ?
H31 C34 H32 109.5 . . ?
C35 O15 H36 109.5 . . ?
O15 C35 H33 109.5 . . ?
O15 C35 H34 109.5 . . ?
H33 C35 H34 109.5 . . ?
O15 C35 H35 109.5 . . ?
H33 C35 H35 109.5 . . ?
H34 C35 H35 109.5 . . ?

loop_
_geom_bond_atom_site_label_1
_geom_bond_atom_site_label_2
_geom_bond_distance
_geom_bond_site_symmetry_2
_geom_bond_publ_flag
Ba1 O5 2.660(3) . ?
Ba1 O6 2.666(3) . ?
Ba1 O9 2.714(3) . ?
Ba1 O11 2.719(3) . ?
Ba1 O1 2.726(3) . ?
Ba1 O13 2.755(3) . ?
Ba1 O2 2.790(3) . ?
Ba1 O10 3.035(3) . ?
Zn1 O1 1.999(3) . ?
Zn1 O5 2.013(3) . ?
Zn1 O12 2.015(3) . ?
Zn1 N2 2.136(3) . ?
Zn1 N1 2.151(3) . ?
Zn2 O6 1.966(3) . ?
Zn2 O14 1.990(3) . ?
Zn2 O9 2.055(3) . ?
Zn2 N4 2.102(3) . ?
Zn2 N3 2.166(3) . ?
C1 C2 1.416(5) . ?
C1 C6 1.416(5) . ?
C1 C7 1.449(5) . ?
C2 O1 1.312(5) . ?
C2 C3 1.426(5) . ?
C3 C4 1.378(6) . ?
C3 O2 1.388(5) . ?
C4 C5 1.401(6) . ?
C4 H1 0.9500 . ?
C5 C6 1.364(6) . ?
C5 H2 0.9500 . ?
C6 H3 0.9500 . ?
O2 C30 1.460(5) . ?
C7 N1 1.279(5) . ?
C7 H4 0.9500 . ?
N1 O3 1.440(4) . ?
O3 C8 1.439(5) . ?
C8 C9 1.492(6) . ?
C8 H5 0.9900 . ?
C8 H6 0.9900 . ?
C9 O4 1.426(5) . ?
C9 H7 0.9900 . ?
C9 H8 0.9900 . ?
O4 N2 1.439(4) . ?
N2 C10 1.283(5) . ?
C10 C11 1.429(5) . ?
C10 H9 0.9500 . ?
C11 C12 1.406(5) . ?
C11 C16 1.432(5) . ?
C12 O5 1.302(5) . ?
C12 C13 1.448(6) . ?
C13 O6 1.312(5) . ?
C13 C14 1.401(5) . ?
C14 C15 1.417(6) . ?
C14 C17 1.445(6) . ?
C15 C16 1.366(6) . ?
C15 H10 0.9500 . ?
C16 H11 0.9500 . ?
C17 N3 1.274(6) . ?
C17 H12 0.9500 . ?
N3 O7 1.411(4) . ?
O7 C18 1.432(5) . ?
C18 C19 1.514(5) . ?
C18 H13 0.9900 . ?
C18 H14 0.9900 . ?
C19 O8 1.438(5) . ?
C19 H15 0.9900 . ?
C19 H16 0.9900 . ?
O8 N4 1.436(4) . ?
N4 C20 1.286(5) . ?
C20 C21 1.455(5) . ?
C20 H17 0.9500 . ?
C21 C26 1.408(5) . ?
C21 C22 1.421(5) . ?
C22 O9 1.298(5) . ?
C22 C23 1.421(6) . ?
C23 C24 1.374(6) . ?
C23 O10 1.396(5) . ?
C24 C25 1.397(6) . ?
C24 H18 0.9500 . ?
C25 C26 1.385(6) . ?
C25 H19 0.9500 . ?
C26 H20 0.9500 . ?
O10 C27 1.461(5) . ?
C27 C28 1.499(6) . ?
C27 H21 0.9900 . ?
C27 H22 0.9900 . ?
C28 C29 1.324(6) . ?
C28 H23 0.9500 . ?
C29 C30 1.501(6) . ?
C29 H24 0.9500 . ?
C30 H25 0.9900 . ?
C30 H26 0.9900 . ?
O11 C31 1.235(5) . ?
O12 C31 1.289(5) . ?
C31 C32 1.533(5) . ?
C32 H27 0.9800 . ?
C32 H28 0.9800 . ?
C32 H29 0.9800 . ?
O13 C33 1.231(5) . ?
O14 C33 1.279(5) . ?
C33 C34 1.518(6) . ?
C34 H30 0.9800 . ?
C34 H31 0.9800 . ?
C34 H32 0.9800 . ?
O15 C35 1.285(12) . ?
O15 H36 0.8400 . ?
C35 H33 0.9800 . ?
C35 H34 0.9800 . ?
C35 H35 0.9800 . ?

loop_
_geom_torsion_atom_site_label_1
_geom_torsion_atom_site_label_2
_geom_torsion_atom_site_label_3
_geom_torsion_atom_site_label_4
_geom_torsion
_geom_torsion_site_symmetry_1
_geom_torsion_site_symmetry_2
_geom_torsion_site_symmetry_3
_geom_torsion_site_symmetry_4
_geom_torsion_publ_flag
O5 Ba1 Zn1 O1 -148.00(16) . . . . ?
O6 Ba1 Zn1 O1 -153.24(12) . . . . ?
O9 Ba1 Zn1 O1 164.44(14) . . . . ?
O11 Ba1 Zn1 O1 111.89(13) . . . . ?
O13 Ba1 Zn1 O1 -86.82(13) . . . . ?
O2 Ba1 Zn1 O1 5.09(12) . . . . ?
O10 Ba1 Zn1 O1 79.81(12) . . . . ?
Zn2 Ba1 Zn1 O1 -156.30(10) . . . . ?
O6 Ba1 Zn1 O5 -5.24(13) . . . . ?
O9 Ba1 Zn1 O5 -47.56(15) . . . . ?
O11 Ba1 Zn1 O5 -100.11(13) . . . . ?
O1 Ba1 Zn1 O5 148.00(16) . . . . ?
O13 Ba1 Zn1 O5 61.19(14) . . . . ?
O2 Ba1 Zn1 O5 153.10(13) . . . . ?
O10 Ba1 Zn1 O5 -132.18(13) . . . . ?
Zn2 Ba1 Zn1 O5 -8.29(11) . . . . ?
O5 Ba1 Zn1 O12 104.28(14) . . . . ?
O6 Ba1 Zn1 O12 99.04(10) . . . . ?
O9 Ba1 Zn1 O12 56.72(12) . . . . ?
O11 Ba1 Zn1 O12 4.17(11) . . . . ?
O1 Ba1 Zn1 O12 -107.72(13) . . . . ?
O13 Ba1 Zn1 O12 165.46(11) . . . . ?
O2 Ba1 Zn1 O12 -102.63(10) . . . . ?
O10 Ba1 Zn1 O12 -27.90(11) . . . . ?
Zn2 Ba1 Zn1 O12 95.98(8) . . . . ?
O5 Ba1 Zn1 N2 -15.58(16) . . . . ?
O6 Ba1 Zn1 N2 -20.82(13) . . . . ?
O9 Ba1 Zn1 N2 -63.14(15) . . . . ?
O11 Ba1 Zn1 N2 -115.69(13) . . . . ?
O1 Ba1 Zn1 N2 132.42(15) . . . . ?
O13 Ba1 Zn1 N2 45.60(14) . . . . ?
O2 Ba1 Zn1 N2 137.51(13) . . . . ?
O10 Ba1 Zn1 N2 -147.77(13) . . . . ?
Zn2 Ba1 Zn1 N2 -23.88(11) . . . . ?
O5 Ba1 Zn1 N1 -157.73(17) . . . . ?
O6 Ba1 Zn1 N1 -162.97(13) . . . . ?
O9 Ba1 Zn1 N1 154.71(15) . . . . ?
O11 Ba1 Zn1 N1 102.16(14) . . . . ?
O1 Ba1 Zn1 N1 -9.73(15) . . . . ?
O13 Ba1 Zn1 N1 -96.54(14) . . . . ?
O2 Ba1 Zn1 N1 -4.63(13) . . . . ?
O10 Ba1 Zn1 N1 70.09(14) . . . . ?
Zn2 Ba1 Zn1 N1 -166.03(12) . . . . ?
O5 Ba1 Zn2 O6 1.35(13) . . . . ?
O9 Ba1 Zn2 O6 141.99(16) . . . . ?
O11 Ba1 Zn2 O6 69.08(13) . . . . ?
O1 Ba1 Zn2 O6 -20.48(16) . . . . ?
O13 Ba1 Zn2 O6 -110.67(14) . . . . ?
O2 Ba1 Zn2 O6 -142.35(15) . . . . ?
O10 Ba1 Zn2 O6 146.84(13) . . . . ?
Zn1 Ba1 Zn2 O6 5.79(12) . . . . ?
O5 Ba1 Zn2 O14 127.25(11) . . . . ?
O6 Ba1 Zn2 O14 125.89(14) . . . . ?
O9 Ba1 Zn2 O14 -92.11(14) . . . . ?
O11 Ba1 Zn2 O14 -165.03(11) . . . . ?
O1 Ba1 Zn2 O14 105.42(15) . . . . ?
O13 Ba1 Zn2 O14 15.22(12) . . . . ?
O2 Ba1 Zn2 O14 -16.46(13) . . . . ?
O10 Ba1 Zn2 O14 -87.27(10) . . . . ?
Zn1 Ba1 Zn2 O14 131.69(9) . . . . ?
O5 Ba1 Zn2 O9 -140.64(13) . . . . ?
O6 Ba1 Zn2 O9 -141.99(16) . . . . ?
O11 Ba1 Zn2 O9 -72.91(13) . . . . ?
O1 Ba1 Zn2 O9 -162.47(16) . . . . ?
O13 Ba1 Zn2 O9 107.33(14) . . . . ?
O2 Ba1 Zn2 O9 75.65(15) . . . . ?
O10 Ba1 Zn2 O9 4.84(13) . . . . ?
Zn1 Ba1 Zn2 O9 -136.20(11) . . . . ?
O5 Ba1 Zn2 N4 -113.28(14) . . . . ?
O6 Ba1 Zn2 N4 -114.63(17) . . . . ?
O9 Ba1 Zn2 N4 27.36(17) . . . . ?
O11 Ba1 Zn2 N4 -45.55(14) . . . . ?
O1 Ba1 Zn2 N4 -135.11(17) . . . . ?
O13 Ba1 Zn2 N4 134.70(15) . . . . ?
O2 Ba1 Zn2 N4 103.01(16) . . . . ?
O10 Ba1 Zn2 N4 32.20(14) . . . . ?
Zn1 Ba1 Zn2 N4 -108.84(13) . . . . ?
O5 Ba1 Zn2 N3 20.45(13) . . . . ?
O6 Ba1 Zn2 N3 19.10(16) . . . . ?
O9 Ba1 Zn2 N3 161.09(17) . . . . ?
O11 Ba1 Zn2 N3 88.18(14) . . . . ?
O1 Ba1 Zn2 N3 -1.38(17) . . . . ?
O13 Ba1 Zn2 N3 -91.57(14) . . . . ?
O2 Ba1 Zn2 N3 -123.26(15) . . . . ?
O10 Ba1 Zn2 N3 165.94(13) . . . . ?
Zn1 Ba1 Zn2 N3 24.89(12) . . . . ?
C6 C1 C2 O1 178.8(3) . . . . ?
C7 C1 C2 O1 1.8(6) . . . . ?
C6 C1 C2 C3 -0.4(5) . . . . ?
C7 C1 C2 C3 -177.4(3) . . . . ?
O1 C2 C3 C4 -177.8(3) . . . . ?
C1 C2 C3 C4 1.5(5) . . . . ?
O1 C2 C3 O2 1.1(5) . . . . ?
C1 C2 C3 O2 -179.6(3) . . . . ?
O2 C3 C4 C5 -179.8(4) . . . . ?
C2 C3 C4 C5 -1.0(6) . . . . ?
C3 C4 C5 C6 -0.5(6) . . . . ?
C4 C5 C6 C1 1.6(6) . . . . ?
C2 C1 C6 C5 -1.1(6) . . . . ?
C7 C1 C6 C5 176.1(4) . . . . ?
C1 C2 O1 Zn1 -11.3(5) . . . . ?
C3 C2 O1 Zn1 167.9(2) . . . . ?
C1 C2 O1 Ba1 -169.8(3) . . . . ?
C3 C2 O1 Ba1 9.4(5) . . . . ?
O5 Zn1 O1 C2 175.7(3) . . . . ?
O12 Zn1 O1 C2 -84.3(3) . . . . ?
N2 Zn1 O1 C2 99.7(4) . . . . ?
N1 Zn1 O1 C2 10.6(3) . . . . ?
Ba1 Zn1 O1 C2 -162.2(4) . . . . ?
O5 Zn1 O1 Ba1 -22.09(10) . . . . ?
O12 Zn1 O1 Ba1 77.94(11) . . . . ?
N2 Zn1 O1 Ba1 -98.07(19) . . . . ?
N1 Zn1 O1 Ba1 172.89(11) . . . . ?
O5 Ba1 O1 C2 -177.3(3) . . . . ?
O6 Ba1 O1 C2 -164.8(3) . . . . ?
O9 Ba1 O1 C2 97.6(5) . . . . ?
O11 Ba1 O1 C2 108.9(3) . . . . ?
O13 Ba1 O1 C2 -80.9(3) . . . . ?
O2 Ba1 O1 C2 -10.0(3) . . . . ?
O10 Ba1 O1 C2 42.1(3) . . . . ?
Zn2 Ba1 O1 C2 -152.4(2) . . . . ?
Zn1 Ba1 O1 C2 163.9(3) . . . . ?
O5 Ba1 O1 Zn1 18.77(9) . . . . ?
O6 Ba1 O1 Zn1 31.33(14) . . . . ?
O9 Ba1 O1 Zn1 -66.3(5) . . . . ?
O11 Ba1 O1 Zn1 -55.06(10) . . . . ?
O13 Ba1 O1 Zn1 115.16(11) . . . . ?
O2 Ba1 O1 Zn1 -173.95(14) . . . . ?
O10 Ba1 O1 Zn1 -121.86(10) . . . . ?
Zn2 Ba1 O1 Zn1 43.65(18) . . . . ?
C4 C3 O2 C30 -3.0(5) . . . . ?
C2 C3 O2 C30 178.1(3) . . . . ?
C4 C3 O2 Ba1 168.3(3) . . . . ?
C2 C3 O2 Ba1 -10.6(4) . . . . ?
O5 Ba1 O2 C3 23.1(3) . . . . ?
O6 Ba1 O2 C3 100.2(3) . . . . ?
O9 Ba1 O2 C3 -157.6(2) . . . . ?
O11 Ba1 O2 C3 -49.8(3) . . . . ?
O1 Ba1 O2 C3 10.3(2) . . . . ?
O13 Ba1 O2 C3 135.3(3) . . . . ?
O10 Ba1 O2 C3 -124.7(3) . . . . ?
Zn2 Ba1 O2 C3 160.9(2) . . . . ?
Zn1 Ba1 O2 C3 7.1(3) . . . . ?
O5 Ba1 O2 C30 -166.0(2) . . . . ?
O6 Ba1 O2 C30 -88.9(3) . . . . ?
O9 Ba1 O2 C30 13.3(3) . . . . ?
O11 Ba1 O2 C30 121.1(3) . . . . ?
O1 Ba1 O2 C30 -178.7(3) . . . . ?
O13 Ba1 O2 C30 -53.8(3) . . . . ?
O10 Ba1 O2 C30 46.2(3) . . . . ?
Zn2 Ba1 O2 C30 -28.2(3) . . . . ?
Zn1 Ba1 O2 C30 178.0(3) . . . . ?
C2 C1 C7 N1 4.7(6) . . . . ?
C6 C1 C7 N1 -172.4(4) . . . . ?
C1 C7 N1 O3 176.1(3) . . . . ?
C1 C7 N1 Zn1 -1.8(6) . . . . ?
O1 Zn1 N1 C7 -4.0(3) . . . . ?
O5 Zn1 N1 C7 -72.8(6) . . . . ?
O12 Zn1 N1 C7 98.8(3) . . . . ?
N2 Zn1 N1 C7 -147.8(3) . . . . ?
Ba1 Zn1 N1 C7 3.1(4) . . . . ?
O1 Zn1 N1 O3 178.4(3) . . . . ?
O5 Zn1 N1 O3 109.6(4) . . . . ?
O12 Zn1 N1 O3 -78.8(3) . . . . ?
N2 Zn1 N1 O3 34.5(3) . . . . ?
Ba1 Zn1 N1 O3 -174.5(2) . . . . ?
C7 N1 O3 C8 -157.8(3) . . . . ?
Zn1 N1 O3 C8 20.2(4) . . . . ?
N1 O3 C8 C9 -99.9(4) . . . . ?
O3 C8 C9 O4 49.9(5) . . . . ?
C8 C9 O4 N2 62.0(4) . . . . ?
C9 O4 N2 C10 115.7(4) . . . . ?
C9 O4 N2 Zn1 -76.6(4) . . . . ?
O1 Zn1 N2 C10 79.9(4) . . . . ?
O5 Zn1 N2 C10 2.7(3) . . . . ?
O12 Zn1 N2 C10 -95.9(4) . . . . ?
N1 Zn1 N2 C10 167.1(4) . . . . ?
Ba1 Zn1 N2 C10 13.7(4) . . . . ?
O1 Zn1 N2 O4 -85.1(3) . . . . ?
O5 Zn1 N2 O4 -162.3(3) . . . . ?
O12 Zn1 N2 O4 99.1(3) . . . . ?
N1 Zn1 N2 O4 2.1(3) . . . . ?
Ba1 Zn1 N2 O4 -151.3(2) . . . . ?
O4 N2 C10 C11 170.1(4) . . . . ?
Zn1 N2 C10 C11 3.5(6) . . . . ?
N2 C10 C11 C12 -7.8(6) . . . . ?
N2 C10 C11 C16 176.1(4) . . . . ?
C10 C11 C12 O5 3.4(6) . . . . ?
C16 C11 C12 O5 179.4(3) . . . . ?
C10 C11 C12 C13 -174.4(3) . . . . ?
C16 C11 C12 C13 1.6(5) . . . . ?
O5 C12 C13 O6 1.7(5) . . . . ?
C11 C12 C13 O6 179.6(3) . . . . ?
O5 C12 C13 C14 -178.4(3) . . . . ?
C11 C12 C13 C14 -0.4(5) . . . . ?
O6 C13 C14 C15 178.4(4) . . . . ?
C12 C13 C14 C15 -1.5(5) . . . . ?
O6 C13 C14 C17 -5.5(6) . . . . ?
C12 C13 C14 C17 174.6(3) . . . . ?
C13 C14 C15 C16 2.3(6) . . . . ?
C17 C14 C15 C16 -174.0(4) . . . . ?
C14 C15 C16 C11 -1.1(6) . . . . ?
C12 C11 C16 C15 -0.8(6) . . . . ?
C10 C11 C16 C15 175.3(4) . . . . ?
C11 C12 O5 Zn1 5.6(6) . . . . ?
C13 C12 O5 Zn1 -176.6(3) . . . . ?
C11 C12 O5 Ba1 -168.6(3) . . . . ?
C13 C12 O5 Ba1 9.3(4) . . . . ?
O1 Zn1 O5 C12 -152.1(3) . . . . ?
O12 Zn1 O5 C12 105.0(3) . . . . ?
N2 Zn1 O5 C12 -7.3(3) . . . . ?
N1 Zn1 O5 C12 -83.5(6) . . . . ?
Ba1 Zn1 O5 C12 -175.0(4) . . . . ?
O1 Zn1 O5 Ba1 22.82(11) . . . . ?
O12 Zn1 O5 Ba1 -80.06(12) . . . . ?
N2 Zn1 O5 Ba1 167.65(13) . . . . ?
N1 Zn1 O5 Ba1 91.4(4) . . . . ?
O6 Ba1 O5 C12 -10.4(3) . . . . ?
O9 Ba1 O5 C12 -34.5(3) . . . . ?
O11 Ba1 O5 C12 -120.4(3) . . . . ?
O1 Ba1 O5 C12 157.0(3) . . . . ?
O13 Ba1 O5 C12 42.3(3) . . . . ?
O2 Ba1 O5 C12 144.8(3) . . . . ?
O10 Ba1 O5 C12 -102.3(3) . . . . ?
Zn2 Ba1 O5 C12 -11.2(3) . . . . ?
Zn1 Ba1 O5 C12 175.7(3) . . . . ?
O6 Ba1 O5 Zn1 173.90(15) . . . . ?
O9 Ba1 O5 Zn1 149.74(10) . . . . ?
O11 Ba1 O5 Zn1 63.92(11) . . . . ?
O1 Ba1 O5 Zn1 -18.76(9) . . . . ?
O13 Ba1 O5 Zn1 -133.41(10) . . . . ?
O2 Ba1 O5 Zn1 -30.90(14) . . . . ?
O10 Ba1 O5 Zn1 82.02(16) . . . . ?
Zn2 Ba1 O5 Zn1 173.07(9) . . . . ?
C14 C13 O6 Zn2 1.5(6) . . . . ?
C12 C13 O6 Zn2 -178.6(2) . . . . ?
C14 C13 O6 Ba1 168.2(3) . . . . ?
C12 C13 O6 Ba1 -11.8(4) . . . . ?
O14 Zn2 O6 C13 104.1(3) . . . . ?
O9 Zn2 O6 C13 -164.4(3) . . . . ?
N4 Zn2 O6 C13 -83.4(4) . . . . ?
N3 Zn2 O6 C13 3.4(3) . . . . ?
Ba1 Zn2 O6 C13 168.5(4) . . . . ?
O14 Zn2 O6 Ba1 -64.44(14) . . . . ?
O9 Zn2 O6 Ba1 27.06(11) . . . . ?
N4 Zn2 O6 Ba1 108.06(15) . . . . ?
N3 Zn2 O6 Ba1 -165.14(13) . . . . ?
O5 Ba1 O6 C13 11.3(3) . . . . ?
O9 Ba1 O6 C13 166.7(3) . . . . ?
O11 Ba1 O6 C13 72.7(3) . . . . ?
O1 Ba1 O6 C13 -1.7(3) . . . . ?
O13 Ba1 O6 C13 -115.7(3) . . . . ?
O2 Ba1 O6 C13 -78.2(4) . . . . ?
O10 Ba1 O6 C13 152.2(3) . . . . ?
Zn2 Ba1 O6 C13 -170.3(3) . . . . ?
Zn1 Ba1 O6 C13 14.5(3) . . . . ?
O5 Ba1 O6 Zn2 -178.43(15) . . . . ?
O9 Ba1 O6 Zn2 -22.96(10) . . . . ?
O11 Ba1 O6 Zn2 -117.03(11) . . . . ?
O1 Ba1 O6 Zn2 168.64(9) . . . . ?
O13 Ba1 O6 Zn2 54.59(11) . . . . ?
O2 Ba1 O6 Zn2 92.1(2) . . . . ?
O10 Ba1 O6 Zn2 -37.48(14) . . . . ?
Zn1 Ba1 O6 Zn2 -175.16(10) . . . . ?
C13 C14 C17 N3 1.5(6) . . . . ?
C15 C14 C17 N3 177.8(4) . . . . ?
C14 C17 N3 O7 -176.2(3) . . . . ?
C14 C17 N3 Zn2 5.5(6) . . . . ?
O6 Zn2 N3 C17 -6.7(3) . . . . ?
O14 Zn2 N3 C17 -122.4(3) . . . . ?
O9 Zn2 N3 C17 49.0(6) . . . . ?
N4 Zn2 N3 C17 125.7(4) . . . . ?
Ba1 Zn2 N3 C17 -20.3(4) . . . . ?
O6 Zn2 N3 O7 175.3(3) . . . . ?
O14 Zn2 N3 O7 59.6(3) . . . . ?
O9 Zn2 N3 O7 -129.0(4) . . . . ?
N4 Zn2 N3 O7 -52.3(3) . . . . ?
Ba1 Zn2 N3 O7 161.7(2) . . . . ?
C17 N3 O7 C18 179.2(3) . . . . ?
Zn2 N3 O7 C18 -2.5(4) . . . . ?
N3 O7 C18 C19 89.8(4) . . . . ?
O7 C18 C19 O8 -51.1(5) . . . . ?
C18 C19 O8 N4 -62.9(4) . . . . ?
C19 O8 N4 C20 -123.9(4) . . . . ?
C19 O8 N4 Zn2 73.7(3) . . . . ?
O6 Zn2 N4 C20 -70.4(4) . . . . ?
O14 Zn2 N4 C20 102.4(4) . . . . ?
O9 Zn2 N4 C20 11.1(4) . . . . ?
N3 Zn2 N4 C20 -154.4(4) . . . . ?
Ba1 Zn2 N4 C20 -8.7(4) . . . . ?
O6 Zn2 N4 O8 88.3(3) . . . . ?
O14 Zn2 N4 O8 -99.0(3) . . . . ?
O9 Zn2 N4 O8 169.8(3) . . . . ?
N3 Zn2 N4 O8 4.3(3) . . . . ?
Ba1 Zn2 N4 O8 149.9(2) . . . . ?
O8 N4 C20 C21 -175.1(4) . . . . ?
Zn2 N4 C20 C21 -14.7(6) . . . . ?
N4 C20 C21 C26 -174.1(4) . . . . ?
N4 C20 C21 C22 7.3(6) . . . . ?
C26 C21 C22 O9 -177.7(4) . . . . ?
C20 C21 C22 O9 0.9(6) . . . . ?
C26 C21 C22 C23 0.9(6) . . . . ?
C20 C21 C22 C23 179.4(4) . . . . ?
O9 C22 C23 C24 178.6(4) . . . . ?
C21 C22 C23 C24 0.0(6) . . . . ?
O9 C22 C23 O10 -0.2(5) . . . . ?
C21 C22 C23 O10 -178.9(3) . . . . ?
O10 C23 C24 C25 178.4(4) . . . . ?
C22 C23 C24 C25 -0.5(6) . . . . ?
C23 C24 C25 C26 0.1(6) . . . . ?
C24 C25 C26 C21 0.7(6) . . . . ?
C22 C21 C26 C25 -1.3(6) . . . . ?
C20 C21 C26 C25 -179.9(4) . . . . ?
C23 C22 O9 Zn2 -179.1(3) . . . . ?
C21 C22 O9 Zn2 -0.6(6) . . . . ?
C23 C22 O9 Ba1 -29.2(5) . . . . ?
C21 C22 O9 Ba1 149.3(3) . . . . ?
O6 Zn2 O9 C22 129.2(4) . . . . ?
O14 Zn2 O9 C22 -114.8(4) . . . . ?
N4 Zn2 O9 C22 -3.8(4) . . . . ?
N3 Zn2 O9 C22 73.7(6) . . . . ?
Ba1 Zn2 O9 C22 155.3(4) . . . . ?
O6 Zn2 O9 Ba1 -26.18(11) . . . . ?
O14 Zn2 O9 Ba1 89.88(12) . . . . ?
N4 Zn2 O9 Ba1 -159.13(13) . . . . ?
N3 Zn2 O9 Ba1 -81.6(5) . . . . ?
O5 Ba1 O9 C22 -112.7(3) . . . . ?
O6 Ba1 O9 C22 -136.2(3) . . . . ?
O11 Ba1 O9 C22 -43.8(3) . . . . ?
O1 Ba1 O9 C22 -33.0(6) . . . . ?
O13 Ba1 O9 C22 145.7(3) . . . . ?
O2 Ba1 O9 C22 67.9(3) . . . . ?
O10 Ba1 O9 C22 28.0(3) . . . . ?
Zn2 Ba1 O9 C22 -157.9(4) . . . . ?
Zn1 Ba1 O9 C22 -86.5(3) . . . . ?
O5 Ba1 O9 Zn2 45.13(14) . . . . ?
O6 Ba1 O9 Zn2 21.63(10) . . . . ?
O11 Ba1 O9 Zn2 114.08(11) . . . . ?
O1 Ba1 O9 Zn2 124.9(4) . . . . ?
O13 Ba1 O9 Zn2 -56.41(11) . . . . ?
O2 Ba1 O9 Zn2 -134.18(10) . . . . ?
O10 Ba1 O9 Zn2 -174.15(15) . . . . ?
Zn1 Ba1 O9 Zn2 71.41(14) . . . . ?
C24 C23 O10 C27 74.1(5) . . . . ?
C22 C23 O10 C27 -106.9(4) . . . . ?
C24 C23 O10 Ba1 -155.8(3) . . . . ?
C22 C23 O10 Ba1 23.1(4) . . . . ?
O5 Ba1 O10 C23 64.1(3) . . . . ?
O6 Ba1 O10 C23 -8.7(3) . . . . ?
O9 Ba1 O10 C23 -24.1(2) . . . . ?
O11 Ba1 O10 C23 81.2(2) . . . . ?
O1 Ba1 O10 C23 145.6(2) . . . . ?
O13 Ba1 O10 C23 -82.0(2) . . . . ?
O2 Ba1 O10 C23 -171.8(2) . . . . ?
Zn2 Ba1 O10 C23 -27.4(2) . . . . ?
Zn1 Ba1 O10 C23 108.6(2) . . . . ?
O5 Ba1 O10 C27 -165.0(2) . . . . ?
O6 Ba1 O10 C27 122.3(2) . . . . ?
O9 Ba1 O10 C27 106.8(3) . . . . ?
O11 Ba1 O10 C27 -147.8(3) . . . . ?
O1 Ba1 O10 C27 -83.4(3) . . . . ?
O13 Ba1 O10 C27 49.0(3) . . . . ?
O2 Ba1 O10 C27 -40.8(2) . . . . ?
Zn2 Ba1 O10 C27 103.6(2) . . . . ?
Zn1 Ba1 O10 C27 -120.4(2) . . . . ?
C23 O10 C27 C28 102.1(4) . . . . ?
Ba1 O10 C27 C28 -27.4(4) . . . . ?
O10 C27 C28 C29 95.6(5) . . . . ?
C27 C28 C29 C30 0.2(7) . . . . ?
C3 O2 C30 C29 -169.5(3) . . . . ?
Ba1 O2 C30 C29 19.0(4) . . . . ?
C28 C29 C30 O2 -90.6(5) . . . . ?
O5 Ba1 O11 C31 -48.8(4) . . . . ?
O6 Ba1 O11 C31 -103.0(4) . . . . ?
O9 Ba1 O11 C31 -165.1(4) . . . . ?
O1 Ba1 O11 C31 16.9(4) . . . . ?
O13 Ba1 O11 C31 -131.9(4) . . . . ?
O2 Ba1 O11 C31 66.3(4) . . . . ?
O10 Ba1 O11 C31 141.5(4) . . . . ?
Zn2 Ba1 O11 C31 -132.6(4) . . . . ?
Zn1 Ba1 O11 C31 -14.3(4) . . . . ?
O1 Zn1 O12 C31 -45.7(3) . . . . ?
O5 Zn1 O12 C31 44.3(3) . . . . ?
N2 Zn1 O12 C31 131.7(3) . . . . ?
N1 Zn1 O12 C31 -133.4(3) . . . . ?
Ba1 Zn1 O12 C31 0.0(3) . . . . ?
Ba1 O11 C31 O12 20.9(7) . . . . ?
Ba1 O11 C31 C32 -159.7(3) . . . . ?
Zn1 O12 C31 O11 -9.8(6) . . . . ?
Zn1 O12 C31 C32 170.8(3) . . . . ?
O5 Ba1 O13 C33 -110.6(4) . . . . ?
O6 Ba1 O13 C33 -64.3(4) . . . . ?
O9 Ba1 O13 C33 1.8(4) . . . . ?
O11 Ba1 O13 C33 -33.5(6) . . . . ?
O1 Ba1 O13 C33 -178.5(4) . . . . ?
O2 Ba1 O13 C33 128.8(4) . . . . ?
O10 Ba1 O13 C33 49.9(4) . . . . ?
Zn2 Ba1 O13 C33 -32.7(4) . . . . ?
Zn1 Ba1 O13 C33 -140.4(4) . . . . ?
O6 Zn2 O14 C33 25.6(3) . . . . ?
O9 Zn2 O14 C33 -62.2(3) . . . . ?
N4 Zn2 O14 C33 -148.5(3) . . . . ?
N3 Zn2 O14 C33 115.6(3) . . . . ?
Ba1 Zn2 O14 C33 -14.6(3) . . . . ?
Ba1 O13 C33 O14 35.6(7) . . . . ?
Ba1 O13 C33 C34 -142.6(4) . . . . ?
Zn2 O14 C33 O13 -2.0(6) . . . . ?
Zn2 O14 C33 C34 176.3(3) . . . . ?
